data_4020382
loop_
_publ_author_name
'Teresa M. V. D. Pinho e Melo'
'Maria I. L. Soares'
'Ant\'onio M. d'A. Rocha Gonsalves'
'Jos\'e A. Paix\~ao'
'Ana Matos Beja'
'Manuela Ramos Silva'

_publ_section_title
;
 N-Vinyl- and C-Vinylpyrroles from Azafulvenium Methides.
 Flash Vacuum Pyrolysis Route to 5-Oxo-5H-pyrrolizines
 and 1-Azabenzo[f]azulenes
;
_journal_name_full 'Journal of Organic Chemistry'
_journal_page_first 6629
_journal_page_last 6638
_journal_paper_doi 10.1021/jo050480i
_journal_volume 70
_journal_year 2005
_chemical_formula_sum 'C26 H30 N2 O6'
_chemical_formula_weight 466.52
_space_group_IT_number 2
_space_group_name_Hall '-P 1'
_space_group_name_H-M_alt 'P -1'
_symmetry_cell_setting triclinic
_symmetry_space_group_name_Hall '-P 1'
_symmetry_space_group_name_H-M 'P -1'
_cell_angle_alpha 108.097(8)
_cell_angle_beta 99.00(3)
_cell_angle_gamma 94.537(17)
_cell_formula_units_Z 2
_cell_length_a 5.160(2)
_cell_length_b 10.5619(7)
_cell_length_c 11.939(2)
_cell_measurement_temperature 293(2)
_cell_volume 605.2(3)
_diffrn_ambient_temperature 293(2)
_exptl_crystal_density_diffrn 1.280
_cod_database_code 4020382

loop_
_symmetry_equiv_pos_as_xyz
'x, y, z'
'-x, -y, -z'

loop_
_atom_site_label
_atom_site_type_symbol
_atom_site_fract_x
_atom_site_fract_y
_atom_site_fract_z
_atom_site_U_iso_or_equiv
_atom_site_adp_type
_atom_site_occupancy
_atom_site_symmetry_multiplicity
_atom_site_calc_flag
_atom_site_refinement_flags
_atom_site_disorder_assembly
_atom_site_disorder_group
O3 O 1.1514(2) 0.22091(12) 0.08562(12) 0.0559(3) Uani 1 1 d . . .
O1 O 0.2236(3) -0.05314(13) 0.34543(14) 0.0669(4) Uani 1 1 d . . .
O2 O 0.3584(2) 0.16810(12) 0.42955(11) 0.0521(3) Uani 1 1 d . . .
N1 N 0.7438(3) -0.01312(13) 0.11141(12) 0.0452(3) Uani 1 1 d . . .
H1 H 0.7977 -0.0625 0.0498 0.054 Uiso 1 1 calc R . .
C2 C 0.5656(3) -0.05534(16) 0.16813(15) 0.0445(4) Uani 1 1 d . . .
C3 C 0.5281(3) 0.05544(16) 0.26364(15) 0.0435(4) Uani 1 1 d . . .
C3A C 0.6946(3) 0.16673(16) 0.26170(15) 0.0424(4) Uani 1 1 d . . .
C4 C 0.7727(3) 0.31389(16) 0.32532(17) 0.0505(4) Uani 1 1 d . . .
H4A H 0.8207 0.3332 0.4114 0.061 Uiso 1 1 calc R . .
H4B H 0.6304 0.3641 0.3087 0.061 Uiso 1 1 calc R . .
C5 C 1.0160(3) 0.34805(16) 0.27242(16) 0.0476(4) Uani 1 1 d . . .
H5 H 1.1744 0.3506 0.3307 0.057 Uiso 1 1 calc R . .
C6 C 1.0106(3) 0.22481(16) 0.16016(15) 0.0447(4) Uani 1 1 d . . .
C6A C 0.8250(3) 0.12201(15) 0.16856(15) 0.0428(4) Uani 1 1 d . . .
C7 C 0.4459(4) -0.19817(18) 0.12796(18) 0.0603(5) Uani 1 1 d . . .
H7A H 0.5087 -0.2475 0.0577 0.090 Uiso 1 1 calc R . .
H7B H 0.2565 -0.2039 0.1095 0.090 Uiso 1 1 calc R . .
H7C H 0.4948 -0.2355 0.1907 0.090 Uiso 1 1 calc R . .
C8 C 0.3543(3) 0.04739(17) 0.34737(16) 0.0461(4) Uani 1 1 d . . .
C9 C 0.1989(4) 0.1698(2) 0.51925(18) 0.0605(5) Uani 1 1 d . . .
H9A H 0.0180 0.1362 0.4805 0.091 Uiso 1 1 calc R . .
H9B H 0.2096 0.2603 0.5722 0.091 Uiso 1 1 calc R . .
H9C H 0.2634 0.1141 0.5645 0.091 Uiso 1 1 calc R . .
C10 C 1.0335(4) 0.48102(17) 0.25283(17) 0.0541(5) Uani 1 1 d . . .
C11 C 1.2139(5) 0.5824(2) 0.3246(2) 0.0757(7) Uani 1 1 d . . .
H11A H 1.3298 0.5705 0.3874 0.091 Uiso 1 1 calc R . .
H11B H 1.2241 0.6651 0.3121 0.091 Uiso 1 1 calc R . .
C12 C 0.8373(6) 0.4956(3) 0.1531(3) 0.0883(8) Uani 1 1 d . . .
H12A H 0.8501 0.5883 0.1576 0.132 Uiso 1 1 calc R . .
H12B H 0.6618 0.4656 0.1601 0.132 Uiso 1 1 calc R . .
H12C H 0.8737 0.4423 0.0775 0.132 Uiso 1 1 calc R . .

loop_
_atom_site_aniso_label
_atom_site_aniso_U_11
_atom_site_aniso_U_22
_atom_site_aniso_U_33
_atom_site_aniso_U_23
_atom_site_aniso_U_13
_atom_site_aniso_U_12
O3 0.0622(7) 0.0512(7) 0.0599(8) 0.0142(6) 0.0373(6) 0.0067(5)
O1 0.0754(9) 0.0526(7) 0.0797(9) 0.0205(7) 0.0430(7) -0.0021(6)
O2 0.0555(7) 0.0536(7) 0.0511(7) 0.0147(5) 0.0284(6) 0.0029(5)
N1 0.0499(7) 0.0430(7) 0.0436(7) 0.0106(6) 0.0200(6) 0.0054(5)
C2 0.0443(8) 0.0461(8) 0.0453(9) 0.0160(7) 0.0144(7) 0.0038(6)
C3 0.0428(8) 0.0460(8) 0.0453(9) 0.0163(7) 0.0171(7) 0.0045(6)
C3A 0.0423(7) 0.0439(8) 0.0443(8) 0.0141(7) 0.0178(6) 0.0074(6)
C4 0.0546(9) 0.0440(8) 0.0566(10) 0.0124(8) 0.0304(8) 0.0054(7)
C5 0.0463(8) 0.0470(9) 0.0500(9) 0.0112(7) 0.0218(7) 0.0033(7)
C6 0.0441(8) 0.0459(8) 0.0486(9) 0.0148(7) 0.0219(7) 0.0095(6)
C6A 0.0440(8) 0.0415(8) 0.0448(8) 0.0118(7) 0.0190(7) 0.0067(6)
C7 0.0726(12) 0.0476(10) 0.0588(11) 0.0124(8) 0.0235(9) -0.0026(8)
C8 0.0444(8) 0.0501(9) 0.0488(9) 0.0189(7) 0.0183(7) 0.0053(7)
C9 0.0610(10) 0.0716(12) 0.0545(10) 0.0188(9) 0.0319(9) 0.0081(9)
C10 0.0609(10) 0.0451(9) 0.0594(10) 0.0111(8) 0.0336(9) 0.0059(7)
C11 0.0859(14) 0.0534(11) 0.0830(15) 0.0065(10) 0.0435(12) -0.0080(10)
C12 0.110(2) 0.0695(14) 0.0965(19) 0.0374(14) 0.0250(16) 0.0234(14)

loop_
_geom_bond_atom_site_label_1
_geom_bond_atom_site_label_2
_geom_bond_distance
_geom_bond_site_symmetry_2
_geom_bond_publ_flag
O3 C6 1.2271(19) . ?
O1 C8 1.204(2) . ?
O2 C8 1.342(2) . ?
O2 C9 1.446(2) . ?
N1 C2 1.350(2) . ?
N1 C6A 1.374(2) . ?
N1 H1 0.8600 . ?
C2 C3 1.408(2) . ?
C2 C7 1.482(2) . ?
C3 C3A 1.408(2) . ?
C3 C8 1.460(2) . ?
C3A C6A 1.368(2) . ?
C3A C4 1.492(2) . ?
C4 C5 1.557(2) . ?
C4 H4A 0.9700 . ?
C4 H4B 0.9700 . ?
C5 C10 1.492(2) . ?
C5 C6 1.546(2) . ?
C5 H5 0.9800 . ?
C6 C6A 1.428(2) . ?
C7 H7A 0.9600 . ?
C7 H7B 0.9600 . ?
C7 H7C 0.9600 . ?
C9 H9A 0.9600 . ?
C9 H9B 0.9600 . ?
C9 H9C 0.9600 . ?
C10 C11 1.330(3) . ?
C10 C12 1.492(3) . ?
C11 H11A 0.9300 . ?
C11 H11B 0.9300 . ?
C12 H12A 0.9600 . ?
C12 H12B 0.9600 . ?
C12 H12C 0.9600 . ?

loop_
_cod_related_entry_id
_cod_related_entry_database
_cod_related_entry_code
1 ChemSpider 9991803
